data_5000304
loop_
_publ_author_name
'Moser, William H.'
'Zhang, Jian'
'Lecher, Carl S.'
'Frazier, Tracy L.'
'Pink, Maren'

_publ_section_title
;
 Stereocontrolled [3 + 2] Annulations with Arene Chromium Tricarbonyl
 Complexes: Construction of Spirocyclic Compounds Related to Fredericamycin A
;
_journal_coden_ASTM ORLEF7
_journal_issue 12
_journal_name_full 'Organic Letters'
_journal_page_first 1981
_journal_page_last 1984
_journal_paper_doi 10.1021/ol025729m
_journal_volume 4
_journal_year 2002
_chemical_formula_moiety 'C17 H22 Cr O5 Si'
_chemical_formula_sum 'C17 H22 Cr O5 Si'
_chemical_formula_weight 386.44
_chemical_melting_point ?
_chemical_name_common ?
_chemical_name_systematic ?
_space_group_IT_number 2
_symmetry_cell_setting triclinic
_symmetry_space_group_name_Hall '-P 1'
_symmetry_space_group_name_H-M 'P -1'
_atom_sites_solution_hydrogens geom
_atom_sites_solution_primary direct
_atom_sites_solution_secondary difmap
_audit_creation_method SHELXL-97
_cell_angle_alpha 98.7610(10)
_cell_angle_beta 91.0120(10)
_cell_angle_gamma 104.2370(10)
_cell_formula_units_Z 2
_cell_length_a 6.4814(2)
_cell_length_b 10.6477(4)
_cell_length_c 13.9211(5)
_cell_measurement_reflns_used 7913
_cell_measurement_temperature 120(2)
_cell_measurement_theta_max 30.03
_cell_measurement_theta_min 2.29
_cell_volume 918.83(6)
_computing_cell_refinement 'SAINT (Bruker, 1999)'
_computing_data_collection 'SMART (Bruker, 1999)'
_computing_data_reduction 'SAINT (Bruker, 1999)'
_computing_molecular_graphics 'XP, Bruker'
_computing_publication_material 'XCIF (Bruker, 1999), XTEL (local library)'
_computing_structure_refinement 'SHELXL-97 (Sheldrick, 1997)'
_computing_structure_solution 'SIR-92 (Alatomare et al., 1993)'
_diffrn_ambient_temperature 120(2)
_diffrn_detector 'CCD area detector'
_diffrn_detector_area_resol_mean 44.52
_diffrn_detector_type 'Bruker SMART 6000'
_diffrn_measured_fraction_theta_full 0.998
_diffrn_measured_fraction_theta_max 0.998
_diffrn_measurement_details '0.30 degree frames measured for 60 seconds each'
_diffrn_measurement_device 'three-circle goniometer with fixed chi'
_diffrn_measurement_device_type 'Bruker Platform goniometer'
_diffrn_measurement_method \w-scans
_diffrn_radiation_monochromator graphite
_diffrn_radiation_source 'fine-focus sealed tube'
_diffrn_radiation_type MoK\a
_diffrn_radiation_wavelength 0.71073
_diffrn_reflns_av_R_equivalents 0.0339
_diffrn_reflns_av_sigmaI/netI 0.0404
_diffrn_reflns_limit_h_max 9
_diffrn_reflns_limit_h_min -9
_diffrn_reflns_limit_k_max 14
_diffrn_reflns_limit_k_min -14
_diffrn_reflns_limit_l_max 19
_diffrn_reflns_limit_l_min -19
_diffrn_reflns_number 15407
_diffrn_reflns_theta_full 30.05
_diffrn_reflns_theta_max 30.05
_diffrn_reflns_theta_min 2.29
_diffrn_standards_decay_% 0.0
_diffrn_standards_interval_count ?
_diffrn_standards_interval_time 2175
_diffrn_standards_number 1235
_exptl_absorpt_coefficient_mu 0.710
_exptl_absorpt_correction_T_max 0.9790
_exptl_absorpt_correction_T_min 0.8152
_exptl_absorpt_correction_type multi-scan
_exptl_absorpt_process_details 'SADABS, R. Blessing (1995)'
_exptl_crystal_colour yellow
_exptl_crystal_density_diffrn 1.397
_exptl_crystal_density_meas ?
_exptl_crystal_density_method 'not measured'
_exptl_crystal_description needle
_exptl_crystal_F_000 404
_exptl_crystal_size_max 0.30
_exptl_crystal_size_mid 0.05
_exptl_crystal_size_min 0.03
_refine_diff_density_max 0.593
_refine_diff_density_min -0.340
_refine_diff_density_rms 0.070
_refine_ls_extinction_coef ?
_refine_ls_extinction_method none
_refine_ls_goodness_of_fit_ref 1.020
_refine_ls_hydrogen_treatment riding
_refine_ls_matrix_type full
_refine_ls_number_parameters 245
_refine_ls_number_reflns 5369
_refine_ls_number_restraints 0
_refine_ls_restrained_S_all 1.020
_refine_ls_R_factor_all 0.0487
_refine_ls_R_factor_gt 0.0353
_refine_ls_shift/su_max 0.002
_refine_ls_shift/su_mean 0.000
_refine_ls_structure_factor_coef Fsqd
_refine_ls_weighting_details 'calc w=1/[\s^2^(Fo^2^)+(0.0509P)^2^+0.2076P] where P=(Fo^2^+2Fc^2^)/3'
_refine_ls_weighting_scheme calc
_refine_ls_wR_factor_gt 0.0877
_refine_ls_wR_factor_ref 0.0942
_reflns_number_gt 4381
_reflns_number_total 5369
_reflns_threshold_expression >2sigma(I)
_cod_data_source_file ol025729m_s1.cif
_cod_data_source_block 02041
_cod_depositor_comments
;
The following automatic conversions were performed:

'_exptl_absorpt_correction_type' tag value 'multi-scans' was replaced
with 'multi-scan' value.

Automatic conversion script
Id: cif_fix_values 1646 2011-03-28 12:23:43Z adriana 
;
_cod_original_sg_symbol_H-M P-1
_cod_database_code 5000304

loop_
_symmetry_equiv_pos_as_xyz
'x, y, z'
'-x, -y, -z'

loop_
_atom_site_label
_atom_site_type_symbol
_atom_site_fract_x
_atom_site_fract_y
_atom_site_fract_z
_atom_site_U_iso_or_equiv
_atom_site_adp_type
_atom_site_occupancy
_atom_site_symmetry_multiplicity
_atom_site_calc_flag
_atom_site_refinement_flags
_atom_site_disorder_assembly
_atom_site_disorder_group
Cr1 Cr 0.89227(4) 0.45678(2) 0.687774(17) 0.01414(7) Uani 1 1 d . . .
Si1 Si 0.87639(8) 0.96077(4) 0.72039(4) 0.02201(11) Uani 1 1 d . . .
O1 O 0.90151(19) 0.82336(11) 0.75577(8) 0.0202(2) Uani 1 1 d . . .
O2 O 0.7904(2) 0.48995(12) 0.95077(8) 0.0234(3) Uani 1 1 d . . .
H2O H 0.8207 0.5288 1.0083 0.034(6) Uiso 1 1 calc R . .
O3 O 1.0585(2) 0.27698(14) 0.54061(10) 0.0336(3) Uani 1 1 d . . .
O4 O 1.2643(2) 0.67383(13) 0.65585(10) 0.0291(3) Uani 1 1 d . . .
O5 O 1.1583(2) 0.38733(13) 0.83921(8) 0.0253(3) Uani 1 1 d . . .
C1 C 0.7425(3) 0.73229(15) 0.79429(11) 0.0168(3) Uani 1 1 d . . .
H1 H 0.6096 0.7641 0.7969 0.012(4) Uiso 1 1 calc R . .
C2 C 0.8028(3) 0.71028(16) 0.89865(11) 0.0186(3) Uani 1 1 d . . .
C3 C 0.6853(3) 0.56307(16) 0.89885(11) 0.0175(3) Uani 1 1 d . . .
H3 H 0.5418 0.5593 0.9253 0.012(4) Uiso 1 1 calc R . .
C4 C 0.6553(2) 0.50172(15) 0.79339(10) 0.0153(3) Uani 1 1 d . . .
C5 C 0.5929(2) 0.36683(15) 0.75328(11) 0.0176(3) Uani 1 1 d . . .
H5 H 0.5688 0.3016 0.7942 0.020(5) Uiso 1 1 calc R . .
C6 C 0.5674(3) 0.33149(16) 0.65188(12) 0.0204(3) Uani 1 1 d . . .
H6 H 0.5220 0.2414 0.6237 0.023(5) Uiso 1 1 calc R . .
C7 C 0.6086(3) 0.42884(16) 0.59088(11) 0.0198(3) Uani 1 1 d . . .
H7 H 0.5914 0.4035 0.5222 0.034(6) Uiso 1 1 calc R . .
C8 C 0.6746(3) 0.56228(16) 0.63115(11) 0.0178(3) Uani 1 1 d . . .
H8 H 0.7065 0.6277 0.5905 0.022(5) Uiso 1 1 calc R . .
C9 C 0.6927(2) 0.59738(15) 0.73372(11) 0.0153(3) Uani 1 1 d . . .
C10 C 0.6992(3) 0.92752(19) 0.60853(14) 0.0299(4) Uani 1 1 d . . .
H10A H 0.7598 0.8792 0.5554 0.053(8) Uiso 1 1 calc R . .
H10B H 0.6862 1.0108 0.5905 0.046(7) Uiso 1 1 calc R . .
H10C H 0.5580 0.8750 0.6205 0.038(6) Uiso 1 1 calc R . .
C11 C 1.1521(4) 1.0454(2) 0.6984(2) 0.0465(6) Uani 1 1 d . . .
H11A H 1.2070 0.9907 0.6470 0.059(8) Uiso 1 1 calc R . .
H11B H 1.2423 1.0605 0.7584 0.068(9) Uiso 1 1 calc R . .
H11C H 1.1534 1.1297 0.6781 0.083(11) Uiso 1 1 calc R . .
C12 C 0.7653(4) 1.0595(2) 0.81839(16) 0.0374(5) Uani 1 1 d . . .
H12A H 0.8578 1.0778 0.8780 0.066(9) Uiso 1 1 calc R . .
H12B H 0.6221 1.0103 0.8308 0.058(8) Uiso 1 1 calc R . .
H12C H 0.7575 1.1424 0.7981 0.056(8) Uiso 1 1 calc R . .
C13 C 0.7198(3) 0.79919(18) 0.97717(13) 0.0280(4) Uani 1 1 d . . .
H13A H 0.7482 0.7776 1.0413 0.035(6) Uiso 1 1 calc R . .
H13B H 0.5659 0.7859 0.9652 0.028(5) Uiso 1 1 calc R . .
H13C H 0.7920 0.8911 0.9754 0.047(7) Uiso 1 1 calc R . .
C14 C 1.0437(3) 0.73395(17) 0.91506(12) 0.0229(3) Uani 1 1 d . . .
H14A H 1.0770 0.7177 0.9803 0.021(5) Uiso 1 1 calc R . .
H14B H 1.1132 0.8250 0.9092 0.038(6) Uiso 1 1 calc R . .
H14C H 1.0956 0.6743 0.8662 0.029(6) Uiso 1 1 calc R . .
C15 C 0.9952(3) 0.34665(17) 0.59738(11) 0.0211(3) Uani 1 1 d . . .
C16 C 1.1206(3) 0.59148(17) 0.66881(12) 0.0201(3) Uani 1 1 d . . .
C17 C 1.0540(3) 0.41496(16) 0.78188(11) 0.0185(3) Uani 1 1 d . . .

loop_
_atom_site_aniso_label
_atom_site_aniso_U_11
_atom_site_aniso_U_22
_atom_site_aniso_U_33
_atom_site_aniso_U_23
_atom_site_aniso_U_13
_atom_site_aniso_U_12
Cr1 0.01387(12) 0.01724(12) 0.01228(11) 0.00448(8) 0.00038(8) 0.00451(9)
Si1 0.0209(2) 0.0161(2) 0.0304(2) 0.00868(17) 0.00039(18) 0.00445(17)
O1 0.0197(6) 0.0168(5) 0.0260(6) 0.0091(4) 0.0032(4) 0.0046(4)
O2 0.0313(7) 0.0271(6) 0.0153(5) 0.0082(5) -0.0013(5) 0.0109(5)
O3 0.0448(8) 0.0351(7) 0.0271(6) 0.0052(6) 0.0119(6) 0.0208(6)
O4 0.0198(6) 0.0298(7) 0.0378(7) 0.0117(6) 0.0055(5) 0.0023(5)
O5 0.0236(6) 0.0379(7) 0.0195(5) 0.0092(5) 0.0010(5) 0.0148(5)
C1 0.0171(7) 0.0163(7) 0.0181(7) 0.0049(5) 0.0007(5) 0.0054(6)
C2 0.0223(8) 0.0196(7) 0.0145(6) 0.0025(5) -0.0003(6) 0.0065(6)
C3 0.0184(7) 0.0214(7) 0.0144(6) 0.0050(5) 0.0023(5) 0.0065(6)
C4 0.0133(7) 0.0189(7) 0.0151(6) 0.0055(5) 0.0019(5) 0.0051(5)
C5 0.0157(7) 0.0177(7) 0.0198(7) 0.0064(6) 0.0024(5) 0.0028(6)
C6 0.0162(7) 0.0194(7) 0.0234(7) 0.0016(6) -0.0013(6) 0.0016(6)
C7 0.0172(7) 0.0255(8) 0.0164(7) 0.0018(6) -0.0041(5) 0.0062(6)
C8 0.0165(7) 0.0234(8) 0.0158(6) 0.0072(6) -0.0008(5) 0.0072(6)
C9 0.0132(7) 0.0176(7) 0.0161(6) 0.0053(5) 0.0005(5) 0.0046(5)
C10 0.0354(10) 0.0310(9) 0.0279(9) 0.0102(7) 0.0012(7) 0.0139(8)
C11 0.0271(11) 0.0347(11) 0.0819(18) 0.0317(12) 0.0046(11) 0.0017(9)
C12 0.0514(13) 0.0247(9) 0.0384(10) 0.0004(8) -0.0019(9) 0.0173(9)
C13 0.0367(10) 0.0279(9) 0.0207(8) -0.0008(7) 0.0027(7) 0.0132(8)
C14 0.0220(8) 0.0240(8) 0.0203(7) 0.0021(6) -0.0048(6) 0.0028(6)
C15 0.0232(8) 0.0241(8) 0.0185(7) 0.0076(6) 0.0021(6) 0.0082(6)
C16 0.0175(8) 0.0248(8) 0.0204(7) 0.0057(6) 0.0016(6) 0.0085(6)
C17 0.0173(7) 0.0222(7) 0.0168(7) 0.0041(6) 0.0041(5) 0.0058(6)

loop_
_atom_type_symbol
_atom_type_description
_atom_type_scat_dispersion_real
_atom_type_scat_dispersion_imag
_atom_type_scat_source
C C 0.0033 0.0016 'International Tables Vol C Tables 4.2.6.8 and 6.1.1.4'
H H 0.0000 0.0000 'International Tables Vol C Tables 4.2.6.8 and 6.1.1.4'
O O 0.0106 0.0060 'International Tables Vol C Tables 4.2.6.8 and 6.1.1.4'
Si Si 0.0817 0.0704 'International Tables Vol C Tables 4.2.6.8 and 6.1.1.4'
Cr Cr 0.3209 0.6236 'International Tables Vol C Tables 4.2.6.8 and 6.1.1.4'

loop_
_geom_angle_atom_site_label_1
_geom_angle_atom_site_label_2
_geom_angle_atom_site_label_3
_geom_angle
_geom_angle_site_symmetry_1
_geom_angle_site_symmetry_3
_geom_angle_publ_flag
C15 Cr1 C17 88.22(7) . . ?
C15 Cr1 C16 88.43(7) . . ?
C17 Cr1 C16 89.56(7) . . ?
C15 Cr1 C7 89.78(7) . . ?
C17 Cr1 C7 155.05(7) . . ?
C16 Cr1 C7 115.25(7) . . ?
C15 Cr1 C6 89.80(7) . . ?
C17 Cr1 C6 117.48(7) . . ?
C16 Cr1 C6 152.84(7) . . ?
C7 Cr1 C6 37.62(6) . . ?
C15 Cr1 C8 116.43(7) . . ?
C17 Cr1 C8 155.28(6) . . ?
C16 Cr1 C8 89.28(7) . . ?
C7 Cr1 C8 37.14(6) . . ?
C6 Cr1 C8 67.40(6) . . ?
C15 Cr1 C5 116.15(7) . . ?
C17 Cr1 C5 91.38(6) . . ?
C16 Cr1 C5 155.42(7) . . ?
C7 Cr1 C5 67.34(6) . . ?
C6 Cr1 C5 36.93(6) . . ?
C8 Cr1 C5 79.77(6) . . ?
C15 Cr1 C4 153.19(7) . . ?
C17 Cr1 C4 92.47(6) . . ?
C16 Cr1 C4 118.37(6) . . ?
C7 Cr1 C4 78.46(6) . . ?
C6 Cr1 C4 66.19(6) . . ?
C8 Cr1 C4 66.61(6) . . ?
C5 Cr1 C4 37.05(5) . . ?
C15 Cr1 C9 153.48(6) . . ?
C17 Cr1 C9 118.30(6) . . ?
C16 Cr1 C9 91.76(6) . . ?
C7 Cr1 C9 66.24(6) . . ?
C6 Cr1 C9 78.12(6) . . ?
C8 Cr1 C9 37.09(5) . . ?
C5 Cr1 C9 66.31(6) . . ?
C4 Cr1 C9 36.21(5) . . ?
O1 Si1 C11 103.64(9) . . ?
O1 Si1 C10 111.81(8) . . ?
C11 Si1 C10 111.30(11) . . ?
O1 Si1 C12 110.07(8) . . ?
C11 Si1 C12 111.28(12) . . ?
C10 Si1 C12 108.70(10) . . ?
C1 O1 Si1 126.44(10) . . ?
C3 O2 H2O 109.5 . . ?
O1 C1 C9 112.57(12) . . ?
O1 C1 C2 114.00(13) . . ?
C9 C1 C2 104.57(12) . . ?
O1 C1 H1 108.5 . . ?
C9 C1 H1 108.5 . . ?
C2 C1 H1 108.5 . . ?
C14 C2 C13 109.66(14) . . ?
C14 C2 C1 111.09(13) . . ?
C13 C2 C1 111.33(13) . . ?
C14 C2 C3 111.53(13) . . ?
C13 C2 C3 110.18(14) . . ?
C1 C2 C3 102.91(12) . . ?
O2 C3 C4 109.06(12) . . ?
O2 C3 C2 116.88(13) . . ?
C4 C3 C2 104.80(12) . . ?
O2 C3 H3 108.6 . . ?
C4 C3 H3 108.6 . . ?
C2 C3 H3 108.6 . . ?
C9 C4 C5 120.90(14) . . ?
C9 C4 C3 110.87(13) . . ?
C5 C4 C3 128.21(14) . . ?
C9 C4 Cr1 72.21(8) . . ?
C5 C4 Cr1 71.06(9) . . ?
C3 C4 Cr1 130.54(11) . . ?
C6 C5 C4 118.57(14) . . ?
C6 C5 Cr1 70.77(9) . . ?
C4 C5 Cr1 71.89(9) . . ?
C6 C5 H5 120.7 . . ?
C4 C5 H5 120.7 . . ?
Cr1 C5 H5 128.8 . . ?
C5 C6 C7 120.60(15) . . ?
C5 C6 Cr1 72.30(9) . . ?
C7 C6 Cr1 70.91(9) . . ?
C5 C6 H6 119.7 . . ?
C7 C6 H6 119.7 . . ?
Cr1 C6 H6 129.6 . . ?
C8 C7 C6 120.48(14) . . ?
C8 C7 Cr1 72.08(9) . . ?
C6 C7 Cr1 71.47(9) . . ?
C8 C7 H7 119.8 . . ?
C6 C7 H7 119.8 . . ?
Cr1 C7 H7 129.1 . . ?
C7 C8 C9 118.56(14) . . ?
C7 C8 Cr1 70.78(9) . . ?
C9 C8 Cr1 72.57(9) . . ?
C7 C8 H8 120.7 . . ?
C9 C8 H8 120.7 . . ?
Cr1 C8 H8 128.0 . . ?
C4 C9 C8 120.83(14) . . ?
C4 C9 C1 110.31(13) . . ?
C8 C9 C1 128.82(14) . . ?
C4 C9 Cr1 71.58(9) . . ?
C8 C9 Cr1 70.35(9) . . ?
C1 C9 Cr1 132.82(11) . . ?
Si1 C10 H10A 109.5 . . ?
Si1 C10 H10B 109.5 . . ?
H10A C10 H10B 109.5 . . ?
Si1 C10 H10C 109.5 . . ?
H10A C10 H10C 109.5 . . ?
H10B C10 H10C 109.5 . . ?
Si1 C11 H11A 109.5 . . ?
Si1 C11 H11B 109.5 . . ?
H11A C11 H11B 109.5 . . ?
Si1 C11 H11C 109.5 . . ?
H11A C11 H11C 109.5 . . ?
H11B C11 H11C 109.5 . . ?
Si1 C12 H12A 109.5 . . ?
Si1 C12 H12B 109.5 . . ?
H12A C12 H12B 109.5 . . ?
Si1 C12 H12C 109.5 . . ?
H12A C12 H12C 109.5 . . ?
H12B C12 H12C 109.5 . . ?
C2 C13 H13A 109.5 . . ?
C2 C13 H13B 109.5 . . ?
H13A C13 H13B 109.5 . . ?
C2 C13 H13C 109.5 . . ?
H13A C13 H13C 109.5 . . ?
H13B C13 H13C 109.5 . . ?
C2 C14 H14A 109.5 . . ?
C2 C14 H14B 109.5 . . ?
H14A C14 H14B 109.5 . . ?
C2 C14 H14C 109.5 . . ?
H14A C14 H14C 109.5 . . ?
H14B C14 H14C 109.5 . . ?
O3 C15 Cr1 179.56(17) . . ?
O4 C16 Cr1 178.76(15) . . ?
O5 C17 Cr1 178.31(14) . . ?

loop_
_geom_bond_atom_site_label_1
_geom_bond_atom_site_label_2
_geom_bond_distance
_geom_bond_site_symmetry_2
_geom_bond_publ_flag
Cr1 C15 1.8353(17) . ?
Cr1 C17 1.8363(16) . ?
Cr1 C16 1.8446(17) . ?
Cr1 C7 2.1932(16) . ?
Cr1 C6 2.2005(16) . ?
Cr1 C8 2.2099(16) . ?
Cr1 C5 2.2202(16) . ?
Cr1 C4 2.2309(15) . ?
Cr1 C9 2.2388(15) . ?
Si1 O1 1.6564(12) . ?
Si1 C11 1.847(2) . ?
Si1 C10 1.854(2) . ?
Si1 C12 1.859(2) . ?
O1 C1 1.4057(19) . ?
O2 C3 1.4168(19) . ?
O2 H2O 0.8400 . ?
O3 C15 1.151(2) . ?
O4 C16 1.149(2) . ?
O5 C17 1.153(2) . ?
C1 C9 1.507(2) . ?
C1 C2 1.564(2) . ?
C1 H1 1.0000 . ?
C2 C14 1.526(2) . ?
C2 C13 1.529(2) . ?
C2 C3 1.566(2) . ?
C3 C4 1.502(2) . ?
C3 H3 1.0000 . ?
C4 C9 1.389(2) . ?
C4 C5 1.414(2) . ?
C5 C6 1.400(2) . ?
C5 H5 0.9500 . ?
C6 C7 1.417(2) . ?
C6 H6 0.9500 . ?
C7 C8 1.402(2) . ?
C7 H7 0.9500 . ?
C8 C9 1.415(2) . ?
C8 H8 0.9500 . ?
C10 H10A 0.9800 . ?
C10 H10B 0.9800 . ?
C10 H10C 0.9800 . ?
C11 H11A 0.9800 . ?
C11 H11B 0.9800 . ?
C11 H11C 0.9800 . ?
C12 H12A 0.9800 . ?
C12 H12B 0.9800 . ?
C12 H12C 0.9800 . ?
C13 H13A 0.9800 . ?
C13 H13B 0.9800 . ?
C13 H13C 0.9800 . ?
C14 H14A 0.9800 . ?
C14 H14B 0.9800 . ?
C14 H14C 0.9800 . ?

loop_
_geom_hbond_atom_site_label_D
_geom_hbond_atom_site_label_H
_geom_hbond_atom_site_label_A
_geom_hbond_distance_DH
_geom_hbond_distance_HA
_geom_hbond_distance_DA
_geom_hbond_angle_DHA
_geom_hbond_site_symmetry_A
O2 H2O O5 0.84 2.16 2.9924(17) 170.0 2_767

loop_
_geom_torsion_atom_site_label_1
_geom_torsion_atom_site_label_2
_geom_torsion_atom_site_label_3
_geom_torsion_atom_site_label_4
_geom_torsion
_geom_torsion_site_symmetry_1
_geom_torsion_site_symmetry_2
_geom_torsion_site_symmetry_3
_geom_torsion_site_symmetry_4
_geom_torsion_publ_flag
C11 Si1 O1 C1 170.61(14) . . . . ?
C10 Si1 O1 C1 -69.41(14) . . . . ?
C12 Si1 O1 C1 51.52(15) . . . . ?
Si1 O1 C1 C9 120.14(13) . . . . ?
Si1 O1 C1 C2 -120.97(13) . . . . ?
O1 C1 C2 C14 -28.60(18) . . . . ?
C9 C1 C2 C14 94.75(15) . . . . ?
O1 C1 C2 C13 93.93(16) . . . . ?
C9 C1 C2 C13 -142.73(14) . . . . ?
O1 C1 C2 C3 -148.07(13) . . . . ?
C9 C1 C2 C3 -24.72(15) . . . . ?
C14 C2 C3 O2 25.12(18) . . . . ?
C13 C2 C3 O2 -96.91(16) . . . . ?
C1 C2 C3 O2 144.28(13) . . . . ?
C14 C2 C3 C4 -95.72(14) . . . . ?
C13 C2 C3 C4 142.25(14) . . . . ?
C1 C2 C3 C4 23.44(15) . . . . ?
O2 C3 C4 C9 -139.76(14) . . . . ?
C2 C3 C4 C9 -13.88(17) . . . . ?
O2 C3 C4 C5 41.7(2) . . . . ?
C2 C3 C4 C5 167.59(15) . . . . ?
O2 C3 C4 Cr1 -55.75(18) . . . . ?
C2 C3 C4 Cr1 70.13(16) . . . . ?
C15 Cr1 C4 C9 -130.96(15) . . . . ?
C17 Cr1 C4 C9 138.11(10) . . . . ?
C16 Cr1 C4 C9 47.28(11) . . . . ?
C7 Cr1 C4 C9 -65.34(9) . . . . ?
C6 Cr1 C4 C9 -102.82(10) . . . . ?
C8 Cr1 C4 C9 -28.30(9) . . . . ?
C5 Cr1 C4 C9 -132.87(13) . . . . ?
C15 Cr1 C4 C5 1.92(18) . . . . ?
C17 Cr1 C4 C5 -89.02(10) . . . . ?
C16 Cr1 C4 C5 -179.84(10) . . . . ?
C7 Cr1 C4 C5 67.54(10) . . . . ?
C6 Cr1 C4 C5 30.05(9) . . . . ?
C8 Cr1 C4 C5 104.58(10) . . . . ?
C9 Cr1 C4 C5 132.87(13) . . . . ?
C15 Cr1 C4 C3 126.46(17) . . . . ?
C17 Cr1 C4 C3 35.53(15) . . . . ?
C16 Cr1 C4 C3 -55.30(16) . . . . ?
C7 Cr1 C4 C3 -167.92(15) . . . . ?
C6 Cr1 C4 C3 154.60(16) . . . . ?
C8 Cr1 C4 C3 -130.88(15) . . . . ?
C5 Cr1 C4 C3 124.55(18) . . . . ?
C9 Cr1 C4 C3 -102.58(17) . . . . ?
C9 C4 C5 C6 -0.6(2) . . . . ?
C3 C4 C5 C6 177.75(15) . . . . ?
Cr1 C4 C5 C6 -55.06(13) . . . . ?
C9 C4 C5 Cr1 54.41(13) . . . . ?
C3 C4 C5 Cr1 -127.19(16) . . . . ?
C15 Cr1 C5 C6 -48.72(12) . . . . ?
C17 Cr1 C5 C6 -137.41(10) . . . . ?
C16 Cr1 C5 C6 130.64(16) . . . . ?
C7 Cr1 C5 C6 29.18(10) . . . . ?
C8 Cr1 C5 C6 65.81(10) . . . . ?
C4 Cr1 C5 C6 130.31(14) . . . . ?
C9 Cr1 C5 C6 102.10(10) . . . . ?
C15 Cr1 C5 C4 -179.04(9) . . . . ?
C17 Cr1 C5 C4 92.27(10) . . . . ?
C16 Cr1 C5 C4 0.3(2) . . . . ?
C7 Cr1 C5 C4 -101.14(10) . . . . ?
C6 Cr1 C5 C4 -130.31(14) . . . . ?
C8 Cr1 C5 C4 -64.50(9) . . . . ?
C9 Cr1 C5 C4 -28.21(9) . . . . ?
C4 C5 C6 C7 1.6(2) . . . . ?
Cr1 C5 C6 C7 -54.01(14) . . . . ?
C4 C5 C6 Cr1 55.61(13) . . . . ?
C15 Cr1 C6 C5 137.58(10) . . . . ?
C17 Cr1 C6 C5 49.69(11) . . . . ?
C16 Cr1 C6 C5 -136.26(14) . . . . ?
C7 Cr1 C6 C5 -132.52(14) . . . . ?
C8 Cr1 C6 C5 -103.50(10) . . . . ?
C4 Cr1 C6 C5 -30.14(9) . . . . ?
C9 Cr1 C6 C5 -66.20(10) . . . . ?
C15 Cr1 C6 C7 -89.90(10) . . . . ?
C17 Cr1 C6 C7 -177.79(9) . . . . ?
C16 Cr1 C6 C7 -3.74(19) . . . . ?
C8 Cr1 C6 C7 29.02(9) . . . . ?
C5 Cr1 C6 C7 132.52(14) . . . . ?
C4 Cr1 C6 C7 102.38(10) . . . . ?
C9 Cr1 C6 C7 66.32(9) . . . . ?
C5 C6 C7 C8 -0.3(2) . . . . ?
Cr1 C6 C7 C8 -54.98(14) . . . . ?
C5 C6 C7 Cr1 54.66(14) . . . . ?
C15 Cr1 C7 C8 -137.93(10) . . . . ?
C17 Cr1 C7 C8 136.77(15) . . . . ?
C16 Cr1 C7 C8 -49.77(11) . . . . ?
C6 Cr1 C7 C8 132.12(14) . . . . ?
C5 Cr1 C7 C8 103.44(10) . . . . ?
C4 Cr1 C7 C8 66.33(10) . . . . ?
C9 Cr1 C7 C8 30.41(9) . . . . ?
C15 Cr1 C7 C6 89.96(10) . . . . ?
C17 Cr1 C7 C6 4.66(19) . . . . ?
C16 Cr1 C7 C6 178.11(9) . . . . ?
C8 Cr1 C7 C6 -132.12(14) . . . . ?
C5 Cr1 C7 C6 -28.68(9) . . . . ?
C4 Cr1 C7 C6 -65.79(9) . . . . ?
C9 Cr1 C7 C6 -101.71(10) . . . . ?
C6 C7 C8 C9 -1.9(2) . . . . ?
Cr1 C7 C8 C9 -56.57(13) . . . . ?
C6 C7 C8 Cr1 54.70(14) . . . . ?
C15 Cr1 C8 C7 48.44(12) . . . . ?
C17 Cr1 C8 C7 -136.29(16) . . . . ?
C16 Cr1 C8 C7 136.33(10) . . . . ?
C6 Cr1 C8 C7 -29.37(9) . . . . ?
C5 Cr1 C8 C7 -65.79(10) . . . . ?
C4 Cr1 C8 C7 -102.13(11) . . . . ?
C9 Cr1 C8 C7 -129.80(14) . . . . ?
C15 Cr1 C8 C9 178.24(10) . . . . ?
C17 Cr1 C8 C9 -6.5(2) . . . . ?
C16 Cr1 C8 C9 -93.88(10) . . . . ?
C7 Cr1 C8 C9 129.80(14) . . . . ?
C6 Cr1 C8 C9 100.43(10) . . . . ?
C5 Cr1 C8 C9 64.01(9) . . . . ?
C4 Cr1 C8 C9 27.67(9) . . . . ?
C5 C4 C9 C8 -1.6(2) . . . . ?
C3 C4 C9 C8 179.76(14) . . . . ?
Cr1 C4 C9 C8 52.30(13) . . . . ?
C5 C4 C9 C1 176.27(14) . . . . ?
C3 C4 C9 C1 -2.38(18) . . . . ?
Cr1 C4 C9 C1 -129.84(12) . . . . ?
C5 C4 C9 Cr1 -53.89(13) . . . . ?
C3 C4 C9 Cr1 127.46(12) . . . . ?
C7 C8 C9 C4 2.8(2) . . . . ?
Cr1 C8 C9 C4 -52.86(13) . . . . ?
C7 C8 C9 C1 -174.59(15) . . . . ?
Cr1 C8 C9 C1 129.72(16) . . . . ?
C7 C8 C9 Cr1 55.69(13) . . . . ?
O1 C1 C9 C4 141.89(13) . . . . ?
C2 C1 C9 C4 17.63(17) . . . . ?
O1 C1 C9 C8 -40.5(2) . . . . ?
C2 C1 C9 C8 -164.73(15) . . . . ?
O1 C1 C9 Cr1 58.57(18) . . . . ?
C2 C1 C9 Cr1 -65.69(17) . . . . ?
C15 Cr1 C9 C4 130.29(15) . . . . ?
C17 Cr1 C9 C4 -49.26(11) . . . . ?
C16 Cr1 C9 C4 -139.70(10) . . . . ?
C7 Cr1 C9 C4 103.37(10) . . . . ?
C6 Cr1 C9 C4 65.73(9) . . . . ?
C8 Cr1 C9 C4 133.82(13) . . . . ?
C5 Cr1 C9 C4 28.83(9) . . . . ?
C15 Cr1 C9 C8 -3.53(19) . . . . ?
C17 Cr1 C9 C8 176.92(10) . . . . ?
C16 Cr1 C9 C8 86.48(10) . . . . ?
C7 Cr1 C9 C8 -30.45(10) . . . . ?
C6 Cr1 C9 C8 -68.10(10) . . . . ?
C5 Cr1 C9 C8 -104.99(10) . . . . ?
C4 Cr1 C9 C8 -133.82(14) . . . . ?
C15 Cr1 C9 C1 -128.75(17) . . . . ?
C17 Cr1 C9 C1 51.70(16) . . . . ?
C16 Cr1 C9 C1 -38.74(15) . . . . ?
C7 Cr1 C9 C1 -155.67(16) . . . . ?
C6 Cr1 C9 C1 166.69(15) . . . . ?
C8 Cr1 C9 C1 -125.21(18) . . . . ?
C5 Cr1 C9 C1 129.79(15) . . . . ?
C4 Cr1 C9 C1 100.96(17) . . . . ?
C17 Cr1 C15 O3 108(21) . . . . ?
C16 Cr1 C15 O3 -163(100) . . . . ?
C7 Cr1 C15 O3 -47(21) . . . . ?
C6 Cr1 C15 O3 -10(21) . . . . ?
C8 Cr1 C15 O3 -74(21) . . . . ?
C5 Cr1 C15 O3 17(21) . . . . ?
C4 Cr1 C15 O3 16(21) . . . . ?
C9 Cr1 C15 O3 -72(21) . . . . ?
C15 Cr1 C16 O4 -3(7) . . . . ?
C17 Cr1 C16 O4 85(7) . . . . ?
C7 Cr1 C16 O4 -92(7) . . . . ?
C6 Cr1 C16 O4 -89(8) . . . . ?
C8 Cr1 C16 O4 -119(7) . . . . ?
C5 Cr1 C16 O4 178(100) . . . . ?
C4 Cr1 C16 O4 178(100) . . . . ?
C9 Cr1 C16 O4 -156(7) . . . . ?
C15 Cr1 C17 O5 13(5) . . . . ?
C16 Cr1 C17 O5 -75(5) . . . . ?
C7 Cr1 C17 O5 99(5) . . . . ?
C6 Cr1 C17 O5 102(5) . . . . ?
C8 Cr1 C17 O5 -163(5) . . . . ?
C5 Cr1 C17 O5 129(5) . . . . ?
C4 Cr1 C17 O5 166(5) . . . . ?
C9 Cr1 C17 O5 -167(5) . . . . ?
